data_2017076
loop_
_publ_author_name
'Kubicki, Maciej'
'Koenig, Hanna'
'Paryzek, Zdzis\/law'

_publ_section_title
;
 Two isomeric cucurbitane derivatives
;
_journal_coeditor_code BM3076
_journal_issue 5
_journal_name_full 'Acta Crystallographica Section C'
_journal_page_first o253
_journal_page_last o256
_journal_paper_doi 10.1107/S0108270109014528
_journal_volume 65
_journal_year 2009
_chemical_formula_iupac 'C36 H58 O6'
_chemical_formula_moiety 'C36 H58 O6'
_chemical_formula_sum 'C36 H58 O6'
_chemical_formula_weight 586.82
_chemical_name_systematic
;
3\b,7\a,11\b-triacetoxy-5\a-cucurbit-1(10)-ene
;
_space_group_IT_number 19
_symmetry_cell_setting orthorhombic
_symmetry_space_group_name_Hall 'P 2ac 2ab'
_symmetry_space_group_name_H-M 'P 21 21 21'
_atom_sites_solution_hydrogens geom
_atom_sites_solution_primary direct
_atom_sites_solution_secondary difmap
_audit_creation_method SHELXL-97
_cell_angle_alpha 90.00
_cell_angle_beta 90.00
_cell_angle_gamma 90.00
_cell_formula_units_Z 4
_cell_length_a 9.0958(9)
_cell_length_b 14.8510(16)
_cell_length_c 25.526(2)
_cell_measurement_reflns_used 2975
_cell_measurement_temperature 190.0(10)
_cell_measurement_theta_max 20
_cell_measurement_theta_min 4
_cell_volume 3448.1(6)
_computing_cell_refinement
;
CrysAlis PRO (Oxford Diffraction, 2009)
;
_computing_data_collection
;
CrysAlis PRO (Oxford Diffraction, 2009)
;
_computing_data_reduction
;
CrysAlis PRO (Oxford Diffraction, 2009)
;
_computing_molecular_graphics 'XP (Siemens, 1989)'
_computing_publication_material 'SHELXL97 (Sheldrick, 2008)'
_computing_structure_refinement 'SHELXL97 (Sheldrick, 2008)'
_computing_structure_solution 'SHELXS97 (Sheldrick, 2008)'
_diffrn_ambient_temperature 190.0(10)
_diffrn_measured_fraction_theta_full 0.996
_diffrn_measured_fraction_theta_max 0.983
_diffrn_measurement_device_type 'Kuma KM-4 CCD four-circle'
_diffrn_measurement_method \w
_diffrn_radiation_monochromator graphite
_diffrn_radiation_source 'fine-focus sealed tube'
_diffrn_radiation_type MoK\a
_diffrn_radiation_wavelength 0.71073
_diffrn_reflns_av_R_equivalents 0.0812
_diffrn_reflns_av_sigmaI/netI 0.1201
_diffrn_reflns_limit_h_max 11
_diffrn_reflns_limit_h_min -8
_diffrn_reflns_limit_k_max 18
_diffrn_reflns_limit_k_min -17
_diffrn_reflns_limit_l_max 32
_diffrn_reflns_limit_l_min -32
_diffrn_reflns_number 16585
_diffrn_reflns_theta_full 25.00
_diffrn_reflns_theta_max 27.00
_diffrn_reflns_theta_min 3.17
_exptl_absorpt_coefficient_mu 0.075
_exptl_absorpt_correction_type none
_exptl_crystal_colour colourless
_exptl_crystal_density_diffrn 1.130
_exptl_crystal_density_method 'not measured'
_exptl_crystal_description block
_exptl_crystal_F_000 1288
_exptl_crystal_size_max 0.35
_exptl_crystal_size_mid 0.3
_exptl_crystal_size_min 0.1
_refine_diff_density_max 0.188
_refine_diff_density_min -0.176
_refine_ls_extinction_method none
_refine_ls_goodness_of_fit_ref 0.987
_refine_ls_hydrogen_treatment constr
_refine_ls_matrix_type full
_refine_ls_number_parameters 412
_refine_ls_number_reflns 4159
_refine_ls_number_restraints 8
_refine_ls_restrained_S_all 1.032
_refine_ls_R_factor_all 0.1284
_refine_ls_R_factor_gt 0.0545
_refine_ls_shift/su_max 0.001
_refine_ls_shift/su_mean 0.000
_refine_ls_structure_factor_coef Fsqd
_refine_ls_weighting_details 'calc w=1/[\s^2^(Fo^2^)+(0.0200P)^2^] where P=(Fo^2^+2Fc^2^)/3'
_refine_ls_weighting_scheme calc
_refine_ls_wR_factor_gt 0.0709
_refine_ls_wR_factor_ref 0.0782
_reflns_number_gt 2124
_reflns_number_total 4159
_reflns_threshold_expression I>2sigma(I)
_cod_data_source_file bm3076.cif
_cod_data_source_block II
_cod_database_code 2017076
_cod_database_fobs_code 2017076

loop_
_symmetry_equiv_pos_as_xyz
'x, y, z'
'-x+1/2, -y, z+1/2'
'x+1/2, -y+1/2, -z'
'-x, y+1/2, -z+1/2'

loop_
_atom_site_type_symbol
_atom_site_label
_atom_site_fract_x
_atom_site_fract_y
_atom_site_fract_z
_atom_site_U_iso_or_equiv
_atom_site_adp_type
_atom_site_calc_flag
_atom_site_refinement_flags
_atom_site_occupancy
_atom_site_disorder_assembly
_atom_site_disorder_group
C C1 0.2225(4) 0.8639(3) 0.11343(14) 0.0425(10) Uani d . 1 . .
H H1 0.2058 0.9255 0.1215 0.051 Uiso calc R 1 . .
C C2 0.1538(4) 0.8281(2) 0.06404(14) 0.0501(12) Uani d . 1 . .
H H2A 0.2098 0.8503 0.0334 0.060 Uiso calc R 1 . .
H H2B 0.0519 0.8510 0.0611 0.060 Uiso calc R 1 . .
C C3 0.1515(4) 0.7260(3) 0.06325(14) 0.0391(10) Uani d . 1 . .
H H3 0.1307 0.7045 0.0269 0.047 Uiso calc R 1 . .
O O31 0.0313(3) 0.69973(17) 0.09766(9) 0.0454(7) Uani d . 1 . .
C C32 -0.0689(5) 0.6408(3) 0.07975(17) 0.0422(11) Uani d . 1 . .
O O33 -0.0626(3) 0.60277(17) 0.03824(11) 0.0607(9) Uani d . 1 . .
C C34 -0.1909(4) 0.6314(3) 0.11934(15) 0.0620(13) Uani d . 1 . .
H H34A -0.2626 0.5871 0.1068 0.093 Uiso calc R 1 . .
H H34B -0.2395 0.6897 0.1241 0.093 Uiso calc R 1 . .
H H34C -0.1499 0.6112 0.1528 0.093 Uiso calc R 1 . .
C C4 0.2968(4) 0.6851(2) 0.08247(14) 0.0351(10) Uani d . 1 . .
C C5 0.3335(4) 0.7179(2) 0.13862(12) 0.0309(9) Uani d . 1 . .
H H5 0.4420 0.7097 0.1429 0.037 Uiso calc R 1 . .
C C6 0.2619(4) 0.6643(2) 0.18339(12) 0.0318(9) Uani d . 1 . .
H H6A 0.1643 0.6422 0.1720 0.038 Uiso calc R 1 . .
H H6B 0.3236 0.6113 0.1918 0.038 Uiso calc R 1 . .
C C7 0.2440(4) 0.7221(2) 0.23197(13) 0.0320(9) Uani d . 1 . .
H H7 0.1513 0.7573 0.2272 0.038 Uiso calc R 1 . .
O O71 0.2218(3) 0.66492(14) 0.27813(8) 0.0344(6) Uani d . 1 . .
C C72 0.0861(5) 0.6280(2) 0.28386(15) 0.0348(10) Uani d . 1 . .
O O73 -0.0149(3) 0.63993(16) 0.25451(10) 0.0458(7) Uani d . 1 . .
C C74 0.0808(4) 0.5713(2) 0.33248(13) 0.0458(11) Uani d . 1 . .
H H74A -0.0183 0.5464 0.3368 0.069 Uiso calc R 1 . .
H H74B 0.1054 0.6084 0.3630 0.069 Uiso calc R 1 . .
H H74C 0.1517 0.5219 0.3294 0.069 Uiso calc R 1 . .
C C8 0.3647(4) 0.7902(2) 0.24498(13) 0.0302(9) Uani d . 1 . .
H H8 0.3215 0.8276 0.2737 0.036 Uiso calc R 1 . .
C C9 0.3772(4) 0.8586(2) 0.19617(13) 0.0320(9) Uani d . 1 . .
C C10 0.3049(4) 0.8169(2) 0.14692(13) 0.0308(9) Uani d . 1 . .
C C11 0.5404(4) 0.8729(2) 0.18193(13) 0.0332(9) Uani d . 1 . .
H H11 0.5766 0.8174 0.1638 0.040 Uiso calc RD 1 . .
O O111 0.5475(3) 0.94728(15) 0.14501(9) 0.0399(7) Uani d . 1 . .
C C112 0.6291(5) 0.9350(3) 0.10202(17) 0.0532(13) Uani d . 1 . .
O O113 0.7052(4) 0.8710(2) 0.09366(12) 0.0786(11) Uani d . 1 . .
C C114 0.6156(5) 1.0146(3) 0.06527(14) 0.0693(15) Uani d . 1 . .
H H11A 0.6750 1.0037 0.0339 0.104 Uiso calc R 1 . .
H H11B 0.6506 1.0691 0.0829 0.104 Uiso calc R 1 . .
H H11C 0.5124 1.0225 0.0552 0.104 Uiso calc R 1 . .
C C12 0.6455(4) 0.8941(2) 0.22737(13) 0.0334(10) Uani d . 1 . .
H H12A 0.6421 0.9596 0.2344 0.040 Uiso calc R 1 . .
H H12B 0.7470 0.8791 0.2164 0.040 Uiso calc R 1 . .
C C13 0.6109(4) 0.8430(2) 0.27890(13) 0.0297(9) Uani d . 1 . .
C C14 0.5137(4) 0.7581(2) 0.26744(14) 0.0290(9) Uani d . 1 . .
C C15 0.5096(4) 0.7142(2) 0.32243(13) 0.0373(10) Uani d . 1 . .
H H15A 0.4864 0.6493 0.3200 0.045 Uiso calc R 1 . .
H H15B 0.4354 0.7438 0.3450 0.045 Uiso calc R 1 . .
C C16 0.6670(4) 0.7290(2) 0.34427(14) 0.0380(10) Uani d . 1 . .
H H16A 0.7226 0.6717 0.3437 0.046 Uiso calc R 1 . .
H H16B 0.6622 0.7507 0.3809 0.046 Uiso calc R 1 . .
C C17 0.7451(4) 0.8009(2) 0.30876(13) 0.0320(9) Uani d . 1 . .
H H17 0.8058 0.7675 0.2825 0.038 Uiso calc R 1 . .
C C18 0.5369(4) 0.9083(2) 0.31886(13) 0.0368(10) Uani d . 1 . .
H H18A 0.5140 0.8756 0.3512 0.055 Uiso calc R 1 . .
H H18B 0.4460 0.9324 0.3037 0.055 Uiso calc RD 1 . .
H H18C 0.6042 0.9580 0.3268 0.055 Uiso calc R 1 . .
C C19 0.3040(4) 0.9487(2) 0.21009(12) 0.0403(10) Uani d . 1 . .
H H19A 0.2007 0.9383 0.2191 0.061 Uiso calc R 1 . .
H H19B 0.3098 0.9894 0.1800 0.061 Uiso calc R 1 . .
H H19C 0.3549 0.9757 0.2400 0.061 Uiso calc RD 1 . .
C C20 0.9172(4) 0.9358(2) 0.30391(14) 0.0435(11) Uani d . 1 . .
H H20A 0.9804 0.9753 0.3248 0.065 Uiso calc R 1 . .
H H20B 0.8388 0.9714 0.2877 0.065 Uiso calc R 1 . .
H H20C 0.9760 0.9067 0.2765 0.065 Uiso calc R 1 . .
C C21 0.8492(4) 0.8638(2) 0.33933(14) 0.0366(9) Uani d . 1 . .
H H21 0.7909 0.8948 0.3672 0.044 Uiso calc R 1 . .
C C22 0.9721(4) 0.8094(2) 0.36591(14) 0.0402(10) Uani d . 1 . .
H H22A 0.9275 0.7571 0.3840 0.048 Uiso calc R 1 . .
H H22B 1.0387 0.7857 0.3385 0.048 Uiso calc R 1 . .
C C23 1.0632(4) 0.8630(3) 0.40554(15) 0.0547(12) Uani d . 1 A .
H H23A 1.1023 0.9176 0.3882 0.066 Uiso calc R 1 . .
H H23B 0.9985 0.8827 0.4345 0.066 Uiso calc R 1 . .
C C24 1.1907(4) 0.8093(3) 0.42810(16) 0.0548(12) Uani d D 1 . .
H H24A 1.2406 0.7782 0.3991 0.066 Uiso d PR 0.631(13) A 1
H H24B 1.1501 0.7619 0.4518 0.066 Uiso d PR 0.631(13) A 1
H H24C 1.2732 0.8134 0.4035 0.066 Uiso d PR 0.369(13) A 2
H H24D 1.1606 0.7450 0.4301 0.066 Uiso d PR 0.369(13) A 2
C C25 1.3078(11) 0.8649(8) 0.4593(4) 0.056(3) Uani d PD 0.631(13) A 1
H H25 1.3431 0.9139 0.4355 0.067 Uiso calc PR 0.631(13) A 1
C C26 1.4422(12) 0.8086(10) 0.4745(5) 0.106(5) Uani d PD 0.631(13) A 1
H H26A 1.4137 0.7637 0.5008 0.138 Uiso calc PR 0.631(13) A 1
H H26B 1.5182 0.8481 0.4891 0.138 Uiso calc PR 0.631(13) A 1
H H26C 1.4808 0.7779 0.4434 0.138 Uiso calc PR 0.631(13) A 1
C C27 1.2440(13) 0.9094(9) 0.5067(4) 0.093(5) Uani d PD 0.631(13) A 1
H H27A 1.3172 0.9499 0.5221 0.121 Uiso calc PR 0.631(13) A 1
H H27B 1.2163 0.8634 0.5324 0.121 Uiso calc PR 0.631(13) A 1
H H27C 1.1568 0.9440 0.4966 0.121 Uiso calc PR 0.631(13) A 1
C C25A 1.247(2) 0.8357(10) 0.4824(8) 0.073(7) Uani d PD 0.369(13) A 2
H H25A 1.1668 0.8398 0.5089 0.087 Uiso calc PR 0.369(13) A 2
C C26A 1.367(2) 0.7680(13) 0.4981(9) 0.097(8) Uani d PD 0.369(13) A 2
H H26D 1.4098 0.7860 0.5317 0.126 Uiso calc PR 0.369(13) A 2
H H26E 1.4437 0.7668 0.4712 0.126 Uiso calc PR 0.369(13) A 2
H H26F 1.3232 0.7079 0.5015 0.126 Uiso calc PR 0.369(13) A 2
C C27A 1.319(2) 0.9269(15) 0.4714(8) 0.093(7) Uani d PD 0.369(13) A 2
H H27D 1.2420 0.9718 0.4647 0.120 Uiso calc PR 0.369(13) A 2
H H27E 1.3828 0.9220 0.4407 0.120 Uiso calc PR 0.369(13) A 2
H H27F 1.3770 0.9453 0.5019 0.120 Uiso calc PR 0.369(13) A 2
C C28 0.4188(4) 0.7167(2) 0.04478(13) 0.0496(11) Uani d . 1 . .
H H28A 0.3963 0.6962 0.0092 0.074 Uiso calc R 1 . .
H H28B 0.5133 0.6915 0.0559 0.074 Uiso calc R 1 . .
H H28C 0.4243 0.7826 0.0453 0.074 Uiso calc R 1 . .
C C29 0.2905(4) 0.5818(2) 0.07981(13) 0.0419(10) Uani d . 1 . .
H H29A 0.2656 0.5631 0.0441 0.063 Uiso calc R 1 . .
H H29B 0.2154 0.5596 0.1041 0.063 Uiso calc R 1 . .
H H29C 0.3864 0.5568 0.0895 0.063 Uiso calc R 1 . .
C C30 0.5982(4) 0.6887(2) 0.23299(13) 0.0352(10) Uani d . 1 . .
H H30A 0.5276 0.6520 0.2133 0.053 Uiso calc RD 1 . .
H H30B 0.6577 0.6496 0.2555 0.053 Uiso calc RD 1 . .
H H30C 0.6625 0.7207 0.2085 0.053 Uiso calc RD 1 . .

loop_
_atom_site_aniso_label
_atom_site_aniso_U_11
_atom_site_aniso_U_22
_atom_site_aniso_U_33
_atom_site_aniso_U_12
_atom_site_aniso_U_13
_atom_site_aniso_U_23
C1 0.049(3) 0.028(2) 0.050(3) 0.003(2) -0.007(2) -0.002(2)
C2 0.059(3) 0.042(3) 0.049(3) 0.006(2) -0.013(2) 0.003(2)
C3 0.043(3) 0.047(3) 0.027(2) -0.004(2) -0.007(2) 0.004(2)
O31 0.0408(17) 0.0513(19) 0.0442(18) 0.0005(15) -0.0011(15) -0.0080(14)
C32 0.044(3) 0.035(3) 0.048(3) 0.006(2) -0.004(3) 0.007(2)
O33 0.078(2) 0.0544(19) 0.0496(19) -0.0178(16) 0.0020(19) -0.0109(16)
C34 0.042(3) 0.080(3) 0.064(3) 0.007(3) 0.005(3) 0.001(3)
C4 0.041(3) 0.030(2) 0.034(2) -0.0005(19) 0.001(2) -0.0029(18)
C5 0.029(2) 0.032(2) 0.032(2) -0.0010(18) -0.0040(18) 0.0019(19)
C6 0.042(3) 0.026(2) 0.027(2) -0.0004(18) -0.0033(19) 0.0025(17)
C7 0.033(2) 0.030(2) 0.034(2) -0.0022(19) -0.0008(19) 0.0074(19)
O71 0.0354(16) 0.0316(15) 0.0363(16) -0.0039(12) 0.0030(13) 0.0049(12)
C72 0.036(3) 0.025(2) 0.043(3) -0.001(2) 0.008(2) -0.007(2)
O73 0.0327(16) 0.0521(18) 0.0526(18) 0.0013(14) -0.0058(15) -0.0018(14)
C74 0.051(3) 0.046(3) 0.041(3) -0.002(2) 0.010(2) 0.004(2)
C8 0.034(2) 0.025(2) 0.031(2) 0.0010(18) 0.0054(19) -0.0021(18)
C9 0.037(2) 0.023(2) 0.036(2) 0.0041(19) -0.0010(19) 0.0065(19)
C10 0.035(2) 0.023(2) 0.035(2) 0.0013(18) 0.0003(19) 0.0019(18)
C11 0.040(3) 0.025(2) 0.035(2) 0.000(2) 0.002(2) 0.0062(18)
O111 0.0489(18) 0.0341(15) 0.0366(16) -0.0021(14) 0.0024(15) 0.0101(13)
C112 0.060(4) 0.058(3) 0.041(3) -0.016(3) 0.001(3) 0.005(3)
O113 0.090(3) 0.076(2) 0.070(2) 0.010(2) 0.041(2) 0.0128(19)
C114 0.098(4) 0.066(3) 0.044(3) -0.017(3) -0.002(3) 0.021(2)
C12 0.030(2) 0.031(2) 0.039(2) -0.0002(18) 0.003(2) 0.0031(19)
C13 0.031(2) 0.031(2) 0.027(2) -0.0010(17) -0.0015(18) 0.0016(18)
C14 0.031(2) 0.026(2) 0.030(2) -0.0010(17) 0.0006(19) 0.0025(17)
C15 0.044(3) 0.030(2) 0.038(2) -0.0061(19) 0.001(2) 0.0033(18)
C16 0.045(3) 0.030(2) 0.038(2) -0.0012(19) -0.009(2) 0.0042(19)
C17 0.031(2) 0.031(2) 0.034(2) 0.0044(19) -0.0025(19) 0.0002(18)
C18 0.041(2) 0.027(2) 0.043(3) 0.0010(18) -0.005(2) -0.0037(18)
C19 0.044(3) 0.032(2) 0.045(3) 0.0019(19) -0.008(2) 0.0005(18)
C20 0.039(3) 0.043(3) 0.049(3) -0.002(2) -0.006(2) 0.003(2)
C21 0.033(2) 0.034(2) 0.042(2) -0.0027(19) -0.001(2) 0.000(2)
C22 0.037(2) 0.040(2) 0.044(2) 0.001(2) -0.006(2) 0.0021(19)
C23 0.055(3) 0.053(3) 0.056(3) 0.010(2) -0.020(2) -0.005(2)
C24 0.045(3) 0.070(3) 0.049(3) 0.020(2) -0.006(2) -0.005(2)
C25 0.048(7) 0.059(8) 0.059(7) -0.003(6) -0.021(5) 0.002(6)
C26 0.053(7) 0.166(14) 0.099(10) 0.030(8) -0.021(6) -0.012(8)
C27 0.093(9) 0.103(10) 0.083(8) 0.032(7) -0.033(7) -0.048(7)
C25A 0.046(12) 0.082(14) 0.091(17) 0.002(10) -0.013(10) 0.011(12)
C26A 0.113(19) 0.082(14) 0.094(16) 0.039(13) -0.078(15) -0.012(11)
C27A 0.088(16) 0.125(19) 0.065(15) -0.008(14) -0.047(12) -0.020(14)
C28 0.052(3) 0.064(3) 0.033(2) -0.001(2) 0.003(2) -0.002(2)
C29 0.053(3) 0.041(3) 0.032(2) 0.003(2) -0.004(2) -0.0051(18)
C30 0.043(2) 0.023(2) 0.040(2) 0.0026(18) -0.004(2) -0.0046(18)

loop_
_atom_type_symbol
_atom_type_description
_atom_type_scat_dispersion_real
_atom_type_scat_dispersion_imag
_atom_type_scat_source
C C 0.0033 0.0016 'International Tables Vol C Tables 4.2.6.8 and 6.1.1.4'
H H 0.0000 0.0000 'International Tables Vol C Tables 4.2.6.8 and 6.1.1.4'
O O 0.0106 0.0060 'International Tables Vol C Tables 4.2.6.8 and 6.1.1.4'

loop_
_geom_angle_atom_site_label_1
_geom_angle_atom_site_label_2
_geom_angle_atom_site_label_3
_geom_angle_site_symmetry_1
_geom_angle_site_symmetry_3
_geom_angle
_geom_angle_publ_flag
C10 C1 C2 . . 125.9(4) ?
C10 C1 H1 . . 117.1 ?
C2 C1 H1 . . 117.1 ?
C1 C2 C3 . . 111.7(3) ?
C1 C2 H2A . . 109.3 ?
C3 C2 H2A . . 109.3 ?
C1 C2 H2B . . 109.3 ?
C3 C2 H2B . . 109.3 ?
H2A C2 H2B . . 107.9 ?
O31 C3 C2 . . 105.7(3) ?
O31 C3 C4 . . 110.3(3) ?
C2 C3 C4 . . 112.3(3) ?
O31 C3 H3 . . 109.5 ?
C2 C3 H3 . . 109.5 ?
C4 C3 H3 . . 109.5 ?
C32 O31 C3 . . 118.6(3) ?
O33 C32 O31 . . 125.0(4) ?
O33 C32 C34 . . 125.6(4) ?
O31 C32 C34 . . 109.4(4) ?
C32 C34 H34A . . 109.5 ?
C32 C34 H34B . . 109.5 ?
H34A C34 H34B . . 109.5 ?
C32 C34 H34C . . 109.5 ?
H34A C34 H34C . . 109.5 ?
H34B C34 H34C . . 109.5 ?
C3 C4 C29 . . 110.4(3) ?
C3 C4 C28 . . 107.4(3) ?
C29 C4 C28 . . 107.7(3) ?
C3 C4 C5 . . 110.9(3) ?
C29 C4 C5 . . 111.3(3) ?
C28 C4 C5 . . 109.0(3) ?
C10 C5 C6 . . 109.1(3) ?
C10 C5 C4 . . 113.5(3) ?
C6 C5 C4 . . 115.7(3) ?
C10 C5 H5 . . 105.9 ?
C6 C5 H5 . . 105.9 ?
C4 C5 H5 . . 105.9 ?
C7 C6 C5 . . 111.1(3) ?
C7 C6 H6A . . 109.4 ?
C5 C6 H6A . . 109.4 ?
C7 C6 H6B . . 109.4 ?
C5 C6 H6B . . 109.4 ?
H6A C6 H6B . . 108.0 ?
O71 C7 C6 . . 110.1(2) ?
O71 C7 C8 . . 107.9(3) ?
C6 C7 C8 . . 118.4(3) ?
O71 C7 H7 . . 106.6 ?
C6 C7 H7 . . 106.6 ?
C8 C7 H7 . . 106.6 ?
C72 O71 C7 . . 116.4(3) ?
O73 C72 O71 . . 124.7(3) ?
O73 C72 C74 . . 125.1(4) ?
O71 C72 C74 . . 110.2(3) ?
C72 C74 H74A . . 109.5 ?
C72 C74 H74B . . 109.5 ?
H74A C74 H74B . . 109.5 ?
C72 C74 H74C . . 109.5 ?
H74A C74 H74C . . 109.5 ?
H74B C74 H74C . . 109.5 ?
C7 C8 C14 . . 120.3(3) ?
C7 C8 C9 . . 107.4(3) ?
C14 C8 C9 . . 114.8(3) ?
C7 C8 H8 . . 104.1 ?
C14 C8 H8 . . 104.1 ?
C9 C8 H8 . . 104.1 ?
C19 C9 C11 . . 110.6(3) ?
C19 C9 C10 . . 110.6(3) ?
C11 C9 C10 . . 105.8(3) ?
C19 C9 C8 . . 109.8(3) ?
C11 C9 C8 . . 109.7(3) ?
C10 C9 C8 . . 110.2(3) ?
C1 C10 C5 . . 121.1(3) ?
C1 C10 C9 . . 123.4(3) ?
C5 C10 C9 . . 115.5(3) ?
O111 C11 C12 . . 107.8(3) ?
O111 C11 C9 . . 107.4(3) ?
C12 C11 C9 . . 116.7(3) ?
O111 C11 H11 . . 108.2 ?
C12 C11 H11 . . 108.2 ?
C9 C11 H11 . . 108.2 ?
C112 O111 C11 . . 117.0(3) ?
O113 C112 O111 . . 125.2(4) ?
O113 C112 C114 . . 123.9(4) ?
O111 C112 C114 . . 111.0(4) ?
C112 C114 H11A . . 109.5 ?
C112 C114 H11B . . 109.5 ?
H11A C114 H11B . . 109.5 ?
C112 C114 H11C . . 109.5 ?
H11A C114 H11C . . 109.5 ?
H11B C114 H11C . . 109.5 ?
C11 C12 C13 . . 114.5(3) ?
C11 C12 H12A . . 108.6 ?
C13 C12 H12A . . 108.6 ?
C11 C12 H12B . . 108.6 ?
C13 C12 H12B . . 108.6 ?
H12A C12 H12B . . 107.6 ?
C12 C13 C18 . . 109.7(3) ?
C12 C13 C14 . . 110.5(3) ?
C18 C13 C14 . . 112.2(3) ?
C12 C13 C17 . . 116.7(3) ?
C18 C13 C17 . . 105.4(3) ?
C14 C13 C17 . . 102.1(3) ?
C8 C14 C15 . . 116.4(3) ?
C8 C14 C30 . . 115.3(3) ?
C15 C14 C30 . . 104.2(3) ?
C8 C14 C13 . . 108.4(2) ?
C15 C14 C13 . . 100.5(3) ?
C30 C14 C13 . . 111.1(3) ?
C14 C15 C16 . . 104.1(3) ?
C14 C15 H15A . . 110.9 ?
C16 C15 H15A . . 110.9 ?
C14 C15 H15B . . 110.9 ?
C16 C15 H15B . . 110.9 ?
H15A C15 H15B . . 109.0 ?
C15 C16 C17 . . 107.8(3) ?
C15 C16 H16A . . 110.1 ?
C17 C16 H16A . . 110.1 ?
C15 C16 H16B . . 110.1 ?
C17 C16 H16B . . 110.1 ?
H16A C16 H16B . . 108.5 ?
C21 C17 C13 . . 118.8(3) ?
C21 C17 C16 . . 113.4(3) ?
C13 C17 C16 . . 101.5(3) ?
C21 C17 H17 . . 107.5 ?
C13 C17 H17 . . 107.5 ?
C16 C17 H17 . . 107.5 ?
C13 C18 H18A . . 109.5 ?
C13 C18 H18B . . 109.5 ?
H18A C18 H18B . . 109.5 ?
C13 C18 H18C . . 109.5 ?
H18A C18 H18C . . 109.5 ?
H18B C18 H18C . . 109.5 ?
C9 C19 H19A . . 109.5 ?
C9 C19 H19B . . 109.5 ?
H19A C19 H19B . . 109.5 ?
C9 C19 H19C . . 109.5 ?
H19A C19 H19C . . 109.5 ?
H19B C19 H19C . . 109.5 ?
C21 C20 H20A . . 109.5 ?
C21 C20 H20B . . 109.5 ?
H20A C20 H20B . . 109.5 ?
C21 C20 H20C . . 109.5 ?
H20A C20 H20C . . 109.5 ?
H20B C20 H20C . . 109.5 ?
C20 C21 C22 . . 109.5(3) ?
C20 C21 C17 . . 111.9(3) ?
C22 C21 C17 . . 110.6(3) ?
C20 C21 H21 . . 108.3 ?
C22 C21 H21 . . 108.3 ?
C17 C21 H21 . . 108.3 ?
C23 C22 C21 . . 114.3(3) ?
C23 C22 H22A . . 108.7 ?
C21 C22 H22A . . 108.7 ?
C23 C22 H22B . . 108.7 ?
C21 C22 H22B . . 108.7 ?
H22A C22 H22B . . 107.6 ?
C24 C23 C22 . . 113.0(3) ?
C24 C23 H23A . . 109.0 ?
C22 C23 H23A . . 109.0 ?
C24 C23 H23B . . 109.0 ?
C22 C23 H23B . . 109.0 ?
H23A C23 H23B . . 107.8 ?
C23 C24 C25A . . 117.7(7) ?
C23 C24 C25 . . 115.7(5) ?
C23 C24 H24A . . 108.2 ?
C25 C24 H24A . . 108.4 ?
C23 C24 H24B . . 108.5 ?
C25 C24 H24B . . 108.4 ?
H24A C24 H24B . . 107.3 ?
C23 C24 H24C . . 107.9 ?
C25A C24 H24C . . 107.9 ?
C23 C24 H24D . . 108.2 ?
C25A C24 H24D . . 107.1 ?
H24C C24 H24D . . 107.6 ?
C27 C25 C26 . . 110.1(8) ?
C27 C25 C24 . . 112.4(10) ?
C26 C25 C24 . . 112.6(9) ?
C27 C25 H25 . . 107.1 ?
C26 C25 H25 . . 107.1 ?
C24 C25 H25 . . 107.1 ?
C27A C25A C24 . . 101.9(16) ?
C27A C25A C26A . . 109.2(17) ?
C24 C25A C26A . . 107.9(14) ?
C27A C25A H25A . . 112.4 ?
C24 C25A H25A . . 112.4 ?
C26A C25A H25A . . 112.4 ?
C25A C26A H26D . . 109.5 ?
C25A C26A H26E . . 109.5 ?
H26D C26A H26E . . 109.5 ?
C25A C26A H26F . . 109.5 ?
H26D C26A H26F . . 109.5 ?
H26E C26A H26F . . 109.5 ?
C25A C27A H27D . . 109.5 ?
C25A C27A H27E . . 109.5 ?
H27D C27A H27E . . 109.5 ?
C25A C27A H27F . . 109.5 ?
H27D C27A H27F . . 109.5 ?
H27E C27A H27F . . 109.5 ?
C4 C28 H28A . . 109.5 ?
C4 C28 H28B . . 109.5 ?
H28A C28 H28B . . 109.5 ?
C4 C28 H28C . . 109.5 ?
H28A C28 H28C . . 109.5 ?
H28B C28 H28C . . 109.5 ?
C4 C29 H29A . . 109.5 ?
C4 C29 H29B . . 109.5 ?
H29A C29 H29B . . 109.5 ?
C4 C29 H29C . . 109.5 ?
H29A C29 H29C . . 109.5 ?
H29B C29 H29C . . 109.5 ?
C14 C30 H30A . . 109.5 ?
C14 C30 H30B . . 109.5 ?
H30A C30 H30B . . 109.5 ?
C14 C30 H30C . . 109.5 ?
H30A C30 H30C . . 109.5 ?
H30B C30 H30C . . 109.5 ?

loop_
_geom_bond_atom_site_label_1
_geom_bond_atom_site_label_2
_geom_bond_site_symmetry_2
_geom_bond_distance
_geom_bond_publ_flag
C1 C10 . 1.333(4) ?
C1 C2 . 1.504(5) ?
C1 H1 . 0.9500 ?
C2 C3 . 1.516(4) ?
C2 H2A . 0.9900 ?
C2 H2B . 0.9900 ?
C3 O31 . 1.456(4) ?
C3 C4 . 1.535(4) ?
C3 H3 . 1.0000 ?
O31 C32 . 1.344(4) ?
C32 O33 . 1.202(4) ?
C32 C34 . 1.507(5) ?
C34 H34A . 0.9800 ?
C34 H34B . 0.9800 ?
C34 H34C . 0.9800 ?
C4 C29 . 1.536(4) ?
C4 C28 . 1.542(5) ?
C4 C5 . 1.550(4) ?
C5 C10 . 1.508(4) ?
C5 C6 . 1.538(4) ?
C5 H5 . 1.0000 ?
C6 C7 . 1.517(4) ?
C6 H6A . 0.9900 ?
C6 H6B . 0.9900 ?
C7 O71 . 1.466(3) ?
C7 C8 . 1.530(4) ?
C7 H7 . 1.0000 ?
O71 C72 . 1.359(4) ?
C72 O73 . 1.198(4) ?
C72 C74 . 1.501(4) ?
C74 H74A . 0.9800 ?
C74 H74B . 0.9800 ?
C74 H74C . 0.9800 ?
C8 C14 . 1.547(4) ?
C8 C9 . 1.611(4) ?
C8 H8 . 1.0000 ?
C9 C19 . 1.535(4) ?
C9 C11 . 1.543(5) ?
C9 C10 . 1.548(5) ?
C11 O111 . 1.454(4) ?
C11 C12 . 1.536(4) ?
C11 H11 . 1.0000 ?
O111 C112 . 1.337(5) ?
C112 O113 . 1.195(5) ?
C112 C114 . 1.514(5) ?
C114 H11A . 0.9800 ?
C114 H11B . 0.9800 ?
C114 H11C . 0.9800 ?
C12 C13 . 1.551(4) ?
C12 H12A . 0.9900 ?
C12 H12B . 0.9900 ?
C13 C18 . 1.560(4) ?
C13 C14 . 1.568(4) ?
C13 C17 . 1.569(4) ?
C14 C15 . 1.548(4) ?
C14 C30 . 1.558(4) ?
C15 C16 . 1.552(4) ?
C15 H15A . 0.9900 ?
C15 H15B . 0.9900 ?
C16 C17 . 1.570(4) ?
C16 H16A . 0.9900 ?
C16 H16B . 0.9900 ?
C17 C21 . 1.542(4) ?
C17 H17 . 1.0000 ?
C18 H18A . 0.9800 ?
C18 H18B . 0.9800 ?
C18 H18C . 0.9800 ?
C19 H19A . 0.9800 ?
C19 H19B . 0.9800 ?
C19 H19C . 0.9800 ?
C20 C21 . 1.531(4) ?
C20 H20A . 0.9800 ?
C20 H20B . 0.9800 ?
C20 H20C . 0.9800 ?
C21 C22 . 1.537(4) ?
C21 H21 . 1.0000 ?
C22 C23 . 1.531(4) ?
C22 H22A . 0.9900 ?
C22 H22B . 0.9900 ?
C23 C24 . 1.521(5) ?
C23 H23A . 0.9900 ?
C23 H23B . 0.9900 ?
C24 C25A . 1.529(16) ?
C24 C25 . 1.565(10) ?
C24 H24A . 0.9830 ?
C24 H24B . 0.9987 ?
C24 H24C . 0.9806 ?
C24 H24D . 0.9946 ?
C25 C27 . 1.497(12) ?
C25 C26 . 1.532(11) ?
C25 H25 . 1.0000 ?
C26 H26A . 0.9800 ?
C26 H26B . 0.9800 ?
C26 H26C . 0.9800 ?
C27 H27A . 0.9800 ?
C27 H27B . 0.9800 ?
C27 H27C . 0.9800 ?
C25A C27A . 1.526(18) ?
C25A C26A . 1.534(16) ?
C25A H25A . 1.0000 ?
C26A H26D . 0.9800 ?
C26A H26E . 0.9800 ?
C26A H26F . 0.9800 ?
C27A H27D . 0.9800 ?
C27A H27E . 0.9800 ?
C27A H27F . 0.9800 ?
C28 H28A . 0.9800 ?
C28 H28B . 0.9800 ?
C28 H28C . 0.9800 ?
C29 H29A . 0.9800 ?
C29 H29B . 0.9800 ?
C29 H29C . 0.9800 ?
C30 H30A . 0.9800 ?
C30 H30B . 0.9800 ?
C30 H30C . 0.9800 ?

loop_
_geom_torsion_atom_site_label_1
_geom_torsion_atom_site_label_2
_geom_torsion_atom_site_label_3
_geom_torsion_atom_site_label_4
_geom_torsion_site_symmetry_1
_geom_torsion_site_symmetry_2
_geom_torsion_site_symmetry_3
_geom_torsion_site_symmetry_4
_geom_torsion
_geom_torsion_publ_flag
C10 C1 C2 C3 . . . . 16.0(6) ?
C1 C2 C3 O31 . . . . 77.1(4) ?
C1 C2 C3 C4 . . . . -43.2(4) ?
C2 C3 O31 C32 . . . . 129.3(3) ?
C4 C3 O31 C32 . . . . -109.0(3) ?
C3 O31 C32 O33 . . . . 5.2(6) ?
C3 O31 C32 C34 . . . . -173.8(3) ?
O31 C3 C4 C29 . . . . 63.6(4) ?
C2 C3 C4 C29 . . . . -178.7(3) ?
O31 C3 C4 C28 . . . . -179.2(3) ?
C2 C3 C4 C28 . . . . -61.6(4) ?
O31 C3 C4 C5 . . . . -60.2(4) ?
C2 C3 C4 C5 . . . . 57.5(4) ?
C3 C4 C5 C10 . . . . -42.5(4) ?
C29 C4 C5 C10 . . . . -165.8(3) ?
C28 C4 C5 C10 . . . . 75.6(4) ?
C3 C4 C5 C6 . . . . 84.8(4) ?
C29 C4 C5 C6 . . . . -38.5(4) ?
C28 C4 C5 C6 . . . . -157.2(3) ?
C10 C5 C6 C7 . . . . -24.4(4) ?
C4 C5 C6 C7 . . . . -153.8(3) ?
C5 C6 C7 O71 . . . . -161.6(3) ?
C5 C6 C7 C8 . . . . -36.9(4) ?
C6 C7 O71 C72 . . . . -76.5(3) ?
C8 C7 O71 C72 . . . . 153.0(3) ?
C7 O71 C72 O73 . . . . -1.0(5) ?
C7 O71 C72 C74 . . . . 179.7(3) ?
O71 C7 C8 C14 . . . . 51.5(4) ?
C6 C7 C8 C14 . . . . -74.3(4) ?
O71 C7 C8 C9 . . . . -174.6(2) ?
C6 C7 C8 C9 . . . . 59.5(4) ?
C7 C8 C9 C19 . . . . 103.8(3) ?
C14 C8 C9 C19 . . . . -119.5(3) ?
C7 C8 C9 C11 . . . . -134.5(3) ?
C14 C8 C9 C11 . . . . 2.3(4) ?
C7 C8 C9 C10 . . . . -18.4(4) ?
C14 C8 C9 C10 . . . . 118.4(3) ?
C2 C1 C10 C5 . . . . -2.2(6) ?
C2 C1 C10 C9 . . . . 177.8(3) ?
C6 C5 C10 C1 . . . . -114.8(4) ?
C4 C5 C10 C1 . . . . 15.7(5) ?
C6 C5 C10 C9 . . . . 65.2(4) ?
C4 C5 C10 C9 . . . . -164.2(3) ?
C19 C9 C10 C1 . . . . 17.8(5) ?
C11 C9 C10 C1 . . . . -102.1(4) ?
C8 C9 C10 C1 . . . . 139.4(3) ?
C19 C9 C10 C5 . . . . -162.3(3) ?
C11 C9 C10 C5 . . . . 77.9(3) ?
C8 C9 C10 C5 . . . . -40.6(4) ?
C19 C9 C11 O111 . . . . -47.9(4) ?
C10 C9 C11 O111 . . . . 71.9(3) ?
C8 C9 C11 O111 . . . . -169.2(2) ?
C19 C9 C11 C12 . . . . 73.2(3) ?
C10 C9 C11 C12 . . . . -167.0(3) ?
C8 C9 C11 C12 . . . . -48.1(4) ?
C12 C11 O111 C112 . . . . 101.1(3) ?
C9 C11 O111 C112 . . . . -132.3(3) ?
C11 O111 C112 O113 . . . . -6.3(6) ?
C11 O111 C112 C114 . . . . 175.1(3) ?
O111 C11 C12 C13 . . . . 158.1(3) ?
C9 C11 C12 C13 . . . . 37.2(4) ?
C11 C12 C13 C18 . . . . -104.4(3) ?
C11 C12 C13 C14 . . . . 19.9(4) ?
C11 C12 C13 C17 . . . . 135.8(3) ?
C7 C8 C14 C15 . . . . -65.3(4) ?
C9 C8 C14 C15 . . . . 164.0(3) ?
C7 C8 C14 C30 . . . . 57.3(4) ?
C9 C8 C14 C30 . . . . -73.5(3) ?
C7 C8 C14 C13 . . . . -177.6(3) ?
C9 C8 C14 C13 . . . . 51.7(4) ?
C12 C13 C14 C8 . . . . -63.4(3) ?
C18 C13 C14 C8 . . . . 59.4(3) ?
C17 C13 C14 C8 . . . . 171.8(3) ?
C12 C13 C14 C15 . . . . 174.0(3) ?
C18 C13 C14 C15 . . . . -63.2(3) ?
C17 C13 C14 C15 . . . . 49.3(3) ?
C12 C13 C14 C30 . . . . 64.2(3) ?
C18 C13 C14 C30 . . . . -173.0(3) ?
C17 C13 C14 C30 . . . . -60.6(3) ?
C8 C14 C15 C16 . . . . -155.3(3) ?
C30 C14 C15 C16 . . . . 76.5(3) ?
C13 C14 C15 C16 . . . . -38.6(3) ?
C14 C15 C16 C17 . . . . 14.2(3) ?
C12 C13 C17 C21 . . . . 74.6(4) ?
C18 C13 C17 C21 . . . . -47.5(4) ?
C14 C13 C17 C21 . . . . -164.9(3) ?
C12 C13 C17 C16 . . . . -160.3(3) ?
C18 C13 C17 C16 . . . . 77.6(3) ?
C14 C13 C17 C16 . . . . -39.8(3) ?
C15 C16 C17 C21 . . . . 144.6(3) ?
C15 C16 C17 C13 . . . . 16.0(3) ?
C13 C17 C21 C20 . . . . -58.0(4) ?
C16 C17 C21 C20 . . . . -177.1(3) ?
C13 C17 C21 C22 . . . . 179.6(3) ?
C16 C17 C21 C22 . . . . 60.5(4) ?
C20 C21 C22 C23 . . . . 67.5(4) ?
C17 C21 C22 C23 . . . . -168.8(3) ?
C21 C22 C23 C24 . . . . -175.8(3) ?
C22 C23 C24 C25A . . . . -154.1(9) ?
C22 C23 C24 C25 . . . . 167.3(5) ?
C23 C24 C25 C27 . . . . 62.4(12) ?
C25A C24 C25 C27 . . . . -39.7(12) ?
C23 C24 C25 C26 . . . . -172.5(7) ?
C25A C24 C25 C26 . . . . 85.3(17) ?
C23 C24 C25A C27A . . . . -69.3(19) ?
C25 C24 C25A C27A . . . . 26.5(13) ?
C23 C24 C25A C26A . . . . 175.8(12) ?
C25 C24 C25A C26A . . . . -88(2) ?
